data_4038666
loop_
_publ_author_name
'Breton, Gary W.'
'Martin, Kenneth L.'

_publ_section_title
;
 Probing the Dynamic Covalent Chemistry Behavior of Nitrogen-Centered Di
 and Tri-Urazole Radicals.
;
_journal_name_full 'The Journal of organic chemistry'
_journal_paper_doi 10.1021/acs.joc.0c01425
_journal_year 2020
_chemical_formula_moiety 'C36 H36 N18 O18'
_chemical_formula_sum 'C36 H36 N18 O18'
_chemical_formula_weight 1008.83
_space_group_crystal_system monoclinic
_space_group_IT_number 14
_space_group_name_Hall '-P 2yn'
_space_group_name_H-M_alt 'P 1 21/n 1'
_atom_sites_solution_hydrogens geom
_atom_sites_solution_primary iterative
_audit_creation_date 2020-05-27
_audit_creation_method
;
FinalCif V61 by Daniel Kratzert, Freiburg 2019,
https://github.com/dkratzert/FinalCif
;
_cell_angle_alpha 90
_cell_angle_beta 108.5802(12)
_cell_angle_gamma 90
_cell_formula_units_Z 4
_cell_length_a 11.44200(11)
_cell_length_b 35.5880(4)
_cell_length_c 12.41317(17)
_cell_measurement_reflns_used 15770
_cell_measurement_temperature 100.00(12)
_cell_measurement_theta_max 71.3160
_cell_measurement_theta_min 4.2440
_cell_volume 4791.16(10)
_computing_cell_refinement 'CrysAlisPro 1.171.40.71a (Rigaku OD, 2020)'
_computing_data_collection 'CrysAlisPro 1.171.40.71a (Rigaku OD, 2020)'
_computing_data_reduction 'CrysAlisPro 1.171.40.71a (Rigaku OD, 2020)'
_computing_molecular_graphics 'Olex2 1.3-dev (Dolomanov et al., 2009)'
_computing_publication_material 'Olex2 1.3-dev (Dolomanov et al., 2009)'
_computing_structure_refinement 'SHELXL 2018/3 (Sheldrick, 2015)'
_computing_structure_solution 'olex2.solve 1.3-dev (Bourhis et al., 2015)'
_diffrn_ambient_environment N~2~
_diffrn_ambient_temperature 100.00(12)
_diffrn_detector 'Hybrid Pixel Array Detector'
_diffrn_detector_area_resol_mean 10.0000
_diffrn_detector_type HyPix
_diffrn_measured_fraction_theta_full 1.000
_diffrn_measured_fraction_theta_max 0.977
_diffrn_measurement_details
;

List of Runs (angles in degrees, time in seconds):

  # Type    Start    End  Width  t~exp~   \w     \q     \k     \f   Frames
--------------------------------------------------------------------------
  1  \w   -152.00-126.00   0.50    8.84    --  -84.25-113.00 104.00   52
  2  \w    -11.00  60.00   0.50    2.21    --    0.00  57.00 -60.00  142
  3  \w   -155.00 -80.00   0.50    8.84    --  -84.25 -19.00  60.00  150
  4  \w    -60.00 -13.00   0.50    8.84    --  -84.25  38.00  90.00   94
  5  \w     29.00  55.00   0.50    2.21    --    0.00  38.00   0.00   52
  6  \w    108.00 142.00   0.50    8.84    --   98.05 113.00-163.00   68
  7  \w     97.00 165.00   0.50    8.84    --   98.05 125.00 -90.00  136
  8  \w    115.00 160.00   0.50    8.84    --   98.05  19.00 -60.00   90
  9  \w     53.00 108.00   0.50    8.84    --   98.05-113.00 104.00  110
 10  \w    -19.00  65.00   0.50    2.21    --    0.00  77.00-180.00  168
 11  \w     85.00 111.00   0.50    8.84    --   98.05-125.00  90.00   52
 12  \w     61.00 106.00   0.50    8.84    --   98.05 -99.00  30.00   90
 13  \w     52.00 100.00   0.50    8.84    --   98.05 -99.00 -60.00   96
 14  \w     45.00 103.00   0.50    8.84    --   98.05-125.00  30.00  116
 15  \w     39.00  67.00   0.50    8.84    --   98.05 -57.00 -90.00   56
 16  \w     52.00  78.00   0.50    8.84    --   98.05 -77.00 -90.00   52
 17  \w     92.00 129.00   0.50    9.00    --   99.40 132.00  83.00   74
 18  \w     67.00  92.00   0.50    3.00    --   48.20-137.00-162.00   50
 19  \w    105.00 131.00   0.50    9.00    --   99.40 137.00 -99.00   52
 20  \w     28.00 109.00   0.50    9.00    --   99.40 -19.00-180.00  162
 21  \w     77.00 106.00   0.50    9.00    --   99.40 -99.00-150.00   58
 22  \w     55.00  80.00   0.50    3.00    --   48.20-132.00  14.00   50
 23  \w     67.00 118.00   0.50    9.00    --   99.40-137.00-162.00  102
 24  \w     35.00  60.00   0.50    9.00    --   99.40-125.00-150.00   50
 25  \w     73.00 100.00   0.50    9.00    --   99.40-125.00-150.00   54
 26  \w    -14.00  60.00   0.50    3.00    --   48.20 -57.00 -30.00  148
 27  \w     51.00 105.00   0.50    9.00    --   99.40 -99.00 -60.00  108
 28  \w     53.00  78.00   0.50    9.00    --   99.40-132.00  14.00   50
 29  \w     51.00 106.00   0.50    9.00    --   99.40 -99.00  60.00  110
 30  \w     51.00  78.00   0.50    9.00    --   99.40 -77.00  30.00   54
 31  \w     35.00  65.00   0.50    9.00    --   99.40 -57.00  60.00   60
 32  \w     27.00  56.00   0.50    9.00    --   99.40 -38.00 120.00   58
 33  \w    -80.00 -55.00   0.50    3.00    --  -48.20 137.00 -99.00   50
 34  \w     28.00  61.00   0.50    9.00    --   99.40 -38.00 150.00   66
 35  \w     28.00  67.00   0.50    9.00    --   99.40 -57.00  90.00   78
 36  \w     29.00  96.00   0.50    9.00    --   99.40 -99.00  30.00  134
 37  \w     27.00  54.00   0.50    9.00    --   99.40 -38.00 -30.00   54
 38  \w    -60.00  27.00   0.50    3.00    --  -48.20  19.00-150.00  174
 39  \w     38.00  82.00   0.50    9.00    --   99.40 -77.00 -60.00   88
 40  \w     30.00  65.00   0.50    9.00    --   99.40 -99.00-150.00   70
 41  \w     29.00  84.00   0.50    9.00    --   99.40 -77.00-150.00  110
 42  \w     10.00  37.00   0.50    3.00    --   48.20 -57.00 150.00   54
 43  \w     28.00  60.00   0.50    9.00    --   99.40 -38.00-120.00   64
 44  \w     28.00  59.00   0.50    9.00    --   99.40 -38.00-150.00   62
 45  \w     27.00  61.00   0.50    9.00    --   99.40 -38.00-180.00   68
 46  \w    -57.00  22.00   0.50    3.00    --  -48.20  38.00 -30.00  158
 47  \w    -40.00 -13.00   0.50    9.00    --  -86.25  38.00  60.00   54
 48  \w    -61.00 -29.00   0.50    9.00    --  -86.25  38.00 120.00   64
 49  \w    -59.00 -15.00   0.50    9.00    --  -86.25  38.00  90.00   88
 50  \w    -67.00 -17.00   0.50    9.00    --  -86.25  19.00 -30.00  100
 51  \w    -81.00 -56.00   0.50    9.00    --  -86.25 137.00 -99.00   50
 52  \w    -91.00 -45.00   0.50    3.00    --  -48.20 132.00  83.00   92
 53  \w   -119.00 -67.00   0.50    3.00    --  -48.20-137.00-162.00  104
 54  \w   -110.00 -68.00   0.50    9.00    --  -86.25-137.00-162.00   84
 55  \w   -138.00-111.00   0.50    9.00    --  -86.25 -99.00-120.00   54
 56  \w   -157.00 -89.00   0.50    9.00    --  -86.25 -99.00 -30.00  136
 57  \w   -119.00 -94.00   0.50    3.00    --  -48.20-132.00  14.00   50
 58  \w   -120.00 -74.00   0.50    3.00    --  -48.20-125.00  30.00   92
 59  \w   -120.00 -95.00   0.50    9.00    --  -86.25-132.00  14.00   50
 60  \w   -111.00 -73.00   0.50    3.00    --  -48.20-125.00  60.00   76
 61  \w   -162.00 -76.00   0.50    9.00    --  -86.25 -19.00-120.00  172
;
_diffrn_measurement_device 'four-circle diffractometer'
_diffrn_measurement_device_type 'XtaLAB Synergy, Dualflex, HyPix'
_diffrn_measurement_method '\w scans'
_diffrn_orient_matrix_type 'CrysAlisPro convention (1999,Acta A55,543-557)'
_diffrn_orient_matrix_UB_11 0.0370167000
_diffrn_orient_matrix_UB_12 -0.0282048000
_diffrn_orient_matrix_UB_13 0.0993142000
_diffrn_orient_matrix_UB_21 -0.0286944000
_diffrn_orient_matrix_UB_22 -0.0328356000
_diffrn_orient_matrix_UB_23 -0.0853364000
_diffrn_orient_matrix_UB_31 0.1340796000
_diffrn_orient_matrix_UB_32 0.0007620000
_diffrn_orient_matrix_UB_33 -0.0014503000
_diffrn_radiation_monochromator mirror
_diffrn_radiation_probe x-ray
_diffrn_radiation_type 'Cu K\a'
_diffrn_radiation_wavelength 1.54184
_diffrn_reflns_av_R_equivalents 0.0797
_diffrn_reflns_av_sigmaI/netI 0.0823
_diffrn_reflns_av_unetI/netI 0.0336
_diffrn_reflns_Laue_measured_fraction_full 1.000
_diffrn_reflns_Laue_measured_fraction_max 0.977
_diffrn_reflns_limit_h_max 13
_diffrn_reflns_limit_h_min -13
_diffrn_reflns_limit_k_max 44
_diffrn_reflns_limit_k_min -43
_diffrn_reflns_limit_l_max 15
_diffrn_reflns_limit_l_min -15
_diffrn_reflns_number 9462
_diffrn_reflns_point_group_measured_fraction_full 1.000
_diffrn_reflns_point_group_measured_fraction_max 0.977
_diffrn_reflns_theta_full 67.684
_diffrn_reflns_theta_max 73.652
_diffrn_reflns_theta_min 2.483
_diffrn_source 'micro-focus sealed X-ray tube'
_diffrn_source_type 'PhotonJet (Cu) X-ray Source'
_exptl_absorpt_coefficient_mu 0.989
_exptl_absorpt_correction_T_max 1.000
_exptl_absorpt_correction_T_min 0.581
_exptl_absorpt_correction_type gaussian
_exptl_absorpt_process_details
;
CrysAlisPro 1.171.40.71a (Rigaku Oxford Diffraction, 2020)
Numerical absorption correction based on gaussian integration over
			a multifaceted crystal model
Empirical absorption correction using spherical harmonics,
 implemented in SCALE3 ABSPACK scaling algorithm.
;
_exptl_crystal_colour colourless
_exptl_crystal_colour_primary colourless
_exptl_crystal_density_diffrn 1.399
_exptl_crystal_description needle
_exptl_crystal_F_000 2088
_exptl_crystal_size_max 0.336
_exptl_crystal_size_mid 0.045
_exptl_crystal_size_min 0.038
_refine_diff_density_max 0.257
_refine_diff_density_min -0.301
_refine_diff_density_rms 0.055
_refine_ls_extinction_method none
_refine_ls_goodness_of_fit_ref 1.051
_refine_ls_hydrogen_treatment constr
_refine_ls_matrix_type full
_refine_ls_number_parameters 681
_refine_ls_number_reflns 9462
_refine_ls_number_restraints 12
_refine_ls_restrained_S_all 1.053
_refine_ls_R_factor_all 0.0615
_refine_ls_R_factor_gt 0.0518
_refine_ls_shift/su_max 0.003
_refine_ls_shift/su_mean 0.000
_refine_ls_structure_factor_coef Fsqd
_refine_ls_weighting_details 'w=1/[\s^2^(Fo^2^)+(0.0544P)^2^+4.0628P] where P=(Fo^2^+2Fc^2^)/3'
_refine_ls_weighting_scheme calc
_refine_ls_wR_factor_gt 0.1269
_refine_ls_wR_factor_ref 0.1316
_reflns_Friedel_coverage 0.000
_reflns_number_gt 7620
_reflns_number_total 9462
_reflns_threshold_expression 'I > 2\s(I)'
_cod_data_source_file jo0c01425_si_003.cif
_cod_data_source_block gb2020_fin
_cod_database_code 4038666
_shelx_shelxl_version_number 2018/3
_shelx_space_group_comment
;
The symmetry employed for this shelxl refinement is uniquely defined
by the following loop, which should always be used as a source of
symmetry information in preference to the above space-group names.
They are only intended as comments.
;
_shelx_estimated_absorpt_t_min 0.732
_shelx_estimated_absorpt_t_max 0.963
_chemical_oxdiff_formula 'C144  H144  N72  O72  '
_reflns_odcompleteness_completeness 99.96
_reflns_odcompleteness_iscentric 1
_reflns_odcompleteness_theta 64.99
_olex2_refinement_description
;
1. Fixed Uiso
 At 1.5 times of:
  All C(H,H,H) groups
2. Restrained distances
 O17-C35B \\sim O17-C35A \\sim O18-C36B \\sim O18-C36A
 with sigma of 0.004
3. Rigid body (RIGU) restrains
 O18, C36B
 with sigma for 1-2 distances of 0.0002 and sigma for 1-3 distances of 0.0002
 O18, C36A
 with sigma for 1-2 distances of 0.0002 and sigma for 1-3 distances of 0.0002
4. Others
 Fixed Sof: C35A(0.5) H35A(0.5) H35B(0.5) H35C(0.5) C35B(0.5) H35D(0.5)
 H35E(0.5) H35F(0.5) C36A(0.5) H36A(0.5) H36B(0.5) H36C(0.5) C36B(0.5)
 H36D(0.5) H36E(0.5) H36F(0.5)
5.a Idealised Me refined as rotating group:
 C7(H7A,H7B,H7C), C8(H8A,H8B,H8C), C9(H9A,H9B,H9C), C11(H11A,H11B,H11C),
 C14(H14A,H14B,H14C), C17(H17A,H17B,H17C), C20(H20A,H20B,H20C), C23(H23A,H23B,
 H23C), C26(H26A,H26B,H26C), C34(H34A,H34B,H34C), C35A(H35A,H35B,H35C),
 C35B(H35D,H35E,H35F), C36A(H36A,H36B,H36C), C36B(H36D,H36E,H36F)
;
_smtbx_masks_void_probe_radius 1.2
_smtbx_masks_void_truncation_radius 1.2
_olex2_submission_special_instructions 'No special instructions were received'
_oxdiff_exptl_absorpt_empirical_details
;
Empirical correction (ABSPACK) includes:
- Absorption correction using spherical harmonics
- Frame scaling
;
_oxdiff_exptl_absorpt_empirical_full_max 1.740
_oxdiff_exptl_absorpt_empirical_full_min 0.442
_cell_oxdiff_length_a 11.44462(11)
_cell_oxdiff_length_b 35.5847(5)
_cell_oxdiff_length_c 12.41256(18)
_cell_oxdiff_angle_alpha 89.9972(12)
_cell_oxdiff_angle_beta 108.5951(11)
_cell_oxdiff_angle_gamma 90.0038(10)
_cell_oxdiff_volume 4791.16(11)
_cell_oxdiff_measurement_reflns_used 15770
_diffrn_oxdiff_digest_frames
;
0169620440760e1e62af10326ad90643e6037362566
;

loop_
_space_group_symop_operation_xyz
'x, y, z'
'-x+1/2, y+1/2, -z+1/2'
'-x, -y, -z'
'x-1/2, -y-1/2, z-1/2'

loop_
_atom_site_label
_atom_site_type_symbol
_atom_site_fract_x
_atom_site_fract_y
_atom_site_fract_z
_atom_site_U_iso_or_equiv
_atom_site_adp_type
_atom_site_occupancy
_atom_site_site_symmetry_order
_atom_site_calc_flag
_atom_site_refinement_flags_posn
_atom_site_refinement_flags_adp
_atom_site_refinement_flags_occupancy
_atom_site_disorder_assembly
_atom_site_disorder_group
O1 O 0.22399(13) 0.64140(4) -0.20346(13) 0.0298(3) Uani 1 1 d . . . . .
O2 O 0.06781(13) 0.55865(4) 0.01877(14) 0.0324(4) Uani 1 1 d . . . . .
O3 O 0.50101(13) 0.57988(4) 0.11338(13) 0.0295(3) Uani 1 1 d . . . . .
O4 O 0.45076(13) 0.60311(4) -0.24230(13) 0.0297(3) Uani 1 1 d . . . . .
O5 O 0.50651(13) 0.72570(4) -0.12715(13) 0.0306(3) Uani 1 1 d . . . . .
O6 O 0.70491(13) 0.68587(5) 0.05873(14) 0.0322(4) Uani 1 1 d . . . . .
O7 O 0.48735(13) 0.75189(4) 0.24667(14) 0.0326(4) Uani 1 1 d . . . . .
O8 O -0.02246(15) 0.55196(5) -0.26011(16) 0.0428(4) Uani 1 1 d . . . . .
O9 O -0.26659(13) 0.62448(4) -0.11398(14) 0.0318(3) Uani 1 1 d . . . . .
O10 O -0.18560(13) 0.68045(4) -0.25123(13) 0.0309(3) Uani 1 1 d . . . . .
O11 O -0.03896(14) 0.73657(4) 0.09754(14) 0.0344(4) Uani 1 1 d . . . . .
O12 O 0.40610(16) 0.49596(5) 0.09627(15) 0.0380(4) Uani 1 1 d . . . . .
O13 O 0.51419(15) 0.54879(5) 0.45090(14) 0.0379(4) Uani 1 1 d . . . . .
O14 O 0.24195(15) 0.52586(4) 0.40239(14) 0.0353(4) Uani 1 1 d . . . . .
O15 O 0.23758(18) 0.65140(5) 0.48442(15) 0.0453(4) Uani 1 1 d . . . . .
O16 O 0.17406(13) 0.71611(4) -0.01565(12) 0.0268(3) Uani 1 1 d . . . . .
O17 O 0.07192(13) 0.62824(4) 0.23312(13) 0.0317(3) Uani 1 1 d D . . . .
O18 O 0.48903(13) 0.66249(4) 0.29000(13) 0.0315(3) Uani 1 1 d D . . . .
N1 N 0.45147(15) 0.63307(5) -0.07600(15) 0.0253(4) Uani 1 1 d . . . . .
N2 N 0.48648(16) 0.66690(5) -0.21356(15) 0.0261(4) Uani 1 1 d . . . . .
N3 N 0.44704(15) 0.67231(5) -0.05047(15) 0.0246(4) Uani 1 1 d . . . . .
N4 N 0.50340(15) 0.68086(5) 0.06374(15) 0.0248(4) Uani 1 1 d . . . . .
N5 N 0.62675(15) 0.72489(5) 0.16885(15) 0.0270(4) Uani 1 1 d . . . . .
N6 N 0.43070(15) 0.70597(5) 0.10728(15) 0.0251(4) Uani 1 1 d . . . . .
N7 N 0.01473(15) 0.60602(5) -0.15039(15) 0.0255(4) Uani 1 1 d . . . . .
N8 N -0.17479(16) 0.58234(5) -0.20631(16) 0.0295(4) Uani 1 1 d . . . . .
N9 N -0.05604(15) 0.62495(5) -0.08955(15) 0.0242(4) Uani 1 1 d . . . . .
N10 N -0.03598(15) 0.66358(5) -0.08263(15) 0.0239(4) Uani 1 1 d . . . . .
N11 N -0.13663(15) 0.71736(5) -0.08800(15) 0.0263(4) Uani 1 1 d . . . . .
N12 N -0.00628(15) 0.67792(5) 0.03159(15) 0.0245(4) Uani 1 1 d . . . . .
N13 N 0.32619(16) 0.54573(5) 0.17042(15) 0.0274(4) Uani 1 1 d . . . . .
N14 N 0.48672(17) 0.51420(5) 0.28458(17) 0.0327(4) Uani 1 1 d . . . . .
N15 N 0.37464(16) 0.56569(5) 0.27679(15) 0.0283(4) Uani 1 1 d . . . . .
N16 N 0.28290(16) 0.57990(5) 0.31594(16) 0.0279(4) Uani 1 1 d . . . . .
N17 N 0.22569(17) 0.58641(5) 0.46938(16) 0.0318(4) Uani 1 1 d . . . . .
N18 N 0.30239(17) 0.61838(5) 0.35244(16) 0.0288(4) Uani 1 1 d . . . . .
C1 C 0.35837(18) 0.61129(6) -0.05073(18) 0.0237(4) Uani 1 1 d . . . . .
C2 C 0.23424(19) 0.61744(6) -0.11654(18) 0.0254(4) Uani 1 1 d . . . . .
C3 C 0.14134(18) 0.59967(6) -0.08827(18) 0.0256(4) Uani 1 1 d . . . . .
C4 C 0.16975(18) 0.57478(6) 0.00675(19) 0.0263(4) Uani 1 1 d . . . . .
C5 C 0.29155(19) 0.56927(6) 0.07183(18) 0.0260(4) Uani 1 1 d . . . . .
C6 C 0.38741(18) 0.58760(6) 0.04204(18) 0.0249(4) Uani 1 1 d . . . . .
C7 C 0.1106(2) 0.65478(8) -0.2806(2) 0.0396(6) Uani 1 1 d . . . . .
H7A H 0.127461 0.669892 -0.339939 0.059 Uiso 1 1 calc R U . . .
H7B H 0.068175 0.670259 -0.239299 0.059 Uiso 1 1 calc R U . . .
H7C H 0.058369 0.633366 -0.315393 0.059 Uiso 1 1 calc R U . . .
C8 C 0.0705(2) 0.53157(9) 0.1051(2) 0.0486(7) Uani 1 1 d . . . . .
H8A H -0.013448 0.522650 0.094767 0.073 Uiso 1 1 calc R U . . .
H8B H 0.104066 0.543263 0.180140 0.073 Uiso 1 1 calc R U . . .
H8C H 0.122548 0.510301 0.099371 0.073 Uiso 1 1 calc R U . . .
C9 C 0.6069(2) 0.58069(8) 0.0734(2) 0.0399(6) Uani 1 1 d . . . . .
H9A H 0.583636 0.570661 -0.004088 0.060 Uiso 1 1 calc R U . . .
H9B H 0.673155 0.565310 0.123536 0.060 Uiso 1 1 calc R U . . .
H9C H 0.635665 0.606645 0.073737 0.060 Uiso 1 1 calc R U . . .
C10 C 0.46202(18) 0.63094(6) -0.18507(18) 0.0250(4) Uani 1 1 d . . . . .
C11 C 0.5113(2) 0.67593(7) -0.31829(19) 0.0323(5) Uani 1 1 d . . . . .
H11A H 0.589577 0.664462 -0.317147 0.048 Uiso 1 1 calc R U . . .
H11B H 0.516565 0.703261 -0.325235 0.048 Uiso 1 1 calc R U . . .
H11C H 0.444583 0.666161 -0.383150 0.048 Uiso 1 1 calc R U . . .
C12 C 0.48451(17) 0.69236(6) -0.13195(18) 0.0246(4) Uani 1 1 d . . . . .
C13 C 0.62448(18) 0.69658(6) 0.09398(18) 0.0249(4) Uani 1 1 d . . . . .
C14 C 0.7362(2) 0.74738(7) 0.2232(2) 0.0375(6) Uani 1 1 d . . . . .
H14A H 0.800369 0.731343 0.273208 0.056 Uiso 1 1 calc R U . . .
H14B H 0.715273 0.767428 0.267981 0.056 Uiso 1 1 calc R U . . .
H14C H 0.766432 0.758489 0.164828 0.056 Uiso 1 1 calc R U . . .
C15 C 0.51245(18) 0.73023(6) 0.18305(18) 0.0260(4) Uani 1 1 d . . . . .
C16 C -0.0571(2) 0.57694(6) -0.21120(19) 0.0299(5) Uani 1 1 d . . . . .
C17 C -0.2824(2) 0.56013(7) -0.2689(2) 0.0398(6) Uani 1 1 d . . . . .
H17A H -0.325598 0.572658 -0.340886 0.060 Uiso 1 1 calc R U . . .
H17B H -0.338095 0.557744 -0.223423 0.060 Uiso 1 1 calc R U . . .
H17C H -0.255752 0.535101 -0.284273 0.060 Uiso 1 1 calc R U . . .
C18 C -0.17959(18) 0.61179(6) -0.13698(18) 0.0264(4) Uani 1 1 d . . . . .
C19 C -0.12867(18) 0.68725(6) -0.15348(18) 0.0258(4) Uani 1 1 d . . . . .
C20 C -0.2152(2) 0.75000(6) -0.1287(2) 0.0334(5) Uani 1 1 d . . . . .
H20A H -0.209290 0.757905 -0.202365 0.050 Uiso 1 1 calc R U . . .
H20B H -0.188400 0.770592 -0.073899 0.050 Uiso 1 1 calc R U . . .
H20C H -0.300893 0.743456 -0.137078 0.050 Uiso 1 1 calc R U . . .
C21 C -0.05904(18) 0.71357(6) 0.02241(19) 0.0266(4) Uani 1 1 d . . . . .
C22 C 0.4077(2) 0.51622(6) 0.1746(2) 0.0306(5) Uani 1 1 d . . . . .
C23 C 0.5844(3) 0.48626(8) 0.3248(3) 0.0476(7) Uani 1 1 d . . . . .
H23A H 0.548891 0.461002 0.309106 0.071 Uiso 1 1 calc R U . . .
H23B H 0.624232 0.489272 0.406857 0.071 Uiso 1 1 calc R U . . .
H23C H 0.645524 0.489754 0.285545 0.071 Uiso 1 1 calc R U . . .
C24 C 0.4659(2) 0.54257(6) 0.35104(19) 0.0308(5) Uani 1 1 d . . . . .
C25 C 0.24889(19) 0.55975(6) 0.39918(18) 0.0285(5) Uani 1 1 d . . . . .
C26 C 0.1749(2) 0.57808(8) 0.5610(2) 0.0392(6) Uani 1 1 d . . . . .
H26A H 0.095598 0.590960 0.546281 0.059 Uiso 1 1 calc R U . . .
H26B H 0.232280 0.586786 0.633501 0.059 Uiso 1 1 calc R U . . .
H26C H 0.162674 0.550909 0.564655 0.059 Uiso 1 1 calc R U . . .
C27 C 0.2523(2) 0.62197(7) 0.4405(2) 0.0332(5) Uani 1 1 d . . . . .
C28 C 0.33447(18) 0.68804(6) 0.13937(18) 0.0248(4) Uani 1 1 d . . . . .
C29 C 0.21222(18) 0.69304(6) 0.07529(18) 0.0247(4) Uani 1 1 d . . . . .
C30 C 0.11812(18) 0.67309(6) 0.10145(17) 0.0239(4) Uani 1 1 d . . . . .
C31 C 0.14912(19) 0.64925(6) 0.19525(19) 0.0272(4) Uani 1 1 d . . . . .
C32 C 0.27416(19) 0.64495(6) 0.26210(18) 0.0254(4) Uani 1 1 d . . . . .
C33 C 0.36681(18) 0.66409(6) 0.23504(18) 0.0249(4) Uani 1 1 d . . . . .
C34 C 0.2106(2) 0.75503(6) 0.0029(2) 0.0363(5) Uani 1 1 d . . . . .
H34A H 0.152454 0.770666 -0.054694 0.054 Uiso 1 1 calc R U . . .
H34B H 0.293613 0.758090 -0.002747 0.054 Uiso 1 1 calc R U . . .
H34C H 0.210667 0.762752 0.078676 0.054 Uiso 1 1 calc R U . . .
C35A C -0.0571(4) 0.6221(2) 0.1785(6) 0.0484(19) Uani 0.5 1 d D . P A 1
H35A H -0.101923 0.645699 0.177226 0.073 Uiso 0.5 1 calc R U P A 1
H35B H -0.086806 0.603068 0.220501 0.073 Uiso 0.5 1 calc R U P A 1
H35C H -0.070998 0.613490 0.100496 0.073 Uiso 0.5 1 calc R U P A 1
C35B C -0.0548(3) 0.6399(2) 0.2085(7) 0.0459(18) Uani 0.5 1 d D . P A 2
H35D H -0.057562 0.666810 0.224731 0.069 Uiso 0.5 1 calc R U P A 2
H35E H -0.092993 0.625648 0.256000 0.069 Uiso 0.5 1 calc R U P A 2
H35F H -0.099872 0.635266 0.128184 0.069 Uiso 0.5 1 calc R U P A 2
C36A C 0.5508(10) 0.6450(3) 0.3963(5) 0.054(3) Uani 0.5 1 d D . P B 1
H36A H 0.518156 0.654931 0.454635 0.081 Uiso 0.5 1 calc R U P B 1
H36B H 0.639342 0.650311 0.417879 0.081 Uiso 0.5 1 calc R U P B 1
H36C H 0.537403 0.617804 0.389518 0.081 Uiso 0.5 1 calc R U P B 1
C36B C 0.5251(10) 0.6567(3) 0.4109(3) 0.0387(18) Uani 0.5 1 d D . P B 2
H36D H 0.475131 0.672727 0.443273 0.058 Uiso 0.5 1 calc R U P B 2
H36E H 0.612427 0.663153 0.445158 0.058 Uiso 0.5 1 calc R U P B 2
H36F H 0.512439 0.630299 0.426614 0.058 Uiso 0.5 1 calc R U P B 2

loop_
_atom_site_aniso_label
_atom_site_aniso_U_11
_atom_site_aniso_U_22
_atom_site_aniso_U_33
_atom_site_aniso_U_23
_atom_site_aniso_U_13
_atom_site_aniso_U_12
O1 0.0217(7) 0.0349(8) 0.0308(8) 0.0062(6) 0.0054(6) 0.0014(6)
O2 0.0240(7) 0.0323(8) 0.0416(9) 0.0062(7) 0.0115(7) -0.0028(6)
O3 0.0189(7) 0.0331(8) 0.0324(8) 0.0026(6) 0.0026(6) 0.0011(6)
O4 0.0262(7) 0.0305(8) 0.0320(8) -0.0057(7) 0.0088(6) 0.0001(6)
O5 0.0265(7) 0.0249(8) 0.0376(9) 0.0008(6) 0.0063(6) -0.0011(6)
O6 0.0212(7) 0.0379(9) 0.0378(9) -0.0052(7) 0.0097(6) 0.0019(6)
O7 0.0240(7) 0.0356(9) 0.0381(9) -0.0116(7) 0.0099(7) -0.0033(6)
O8 0.0317(9) 0.0438(10) 0.0531(11) -0.0206(9) 0.0138(8) -0.0054(7)
O9 0.0210(7) 0.0319(8) 0.0422(9) -0.0014(7) 0.0096(7) -0.0011(6)
O10 0.0251(7) 0.0328(8) 0.0315(9) 0.0002(7) 0.0044(6) 0.0007(6)
O11 0.0282(8) 0.0333(9) 0.0434(9) -0.0120(7) 0.0137(7) -0.0024(6)
O12 0.0421(9) 0.0284(8) 0.0416(10) -0.0019(7) 0.0105(8) 0.0040(7)
O13 0.0335(8) 0.0415(10) 0.0330(9) 0.0006(7) 0.0024(7) 0.0019(7)
O14 0.0368(9) 0.0296(9) 0.0368(9) 0.0030(7) 0.0079(7) -0.0038(7)
O15 0.0653(12) 0.0355(10) 0.0399(10) -0.0097(8) 0.0236(9) -0.0084(8)
O16 0.0242(7) 0.0261(8) 0.0281(8) -0.0002(6) 0.0057(6) -0.0007(6)
O17 0.0238(7) 0.0368(9) 0.0355(9) 0.0003(7) 0.0107(6) -0.0071(6)
O18 0.0189(7) 0.0402(9) 0.0294(7) 0.0023(6) -0.0007(5) 0.0037(6)
N1 0.0225(8) 0.0212(9) 0.0319(10) -0.0033(7) 0.0084(7) -0.0007(7)
N2 0.0233(8) 0.0260(9) 0.0286(9) 0.0018(7) 0.0078(7) 0.0011(7)
N3 0.0219(8) 0.0233(9) 0.0270(9) -0.0027(7) 0.0055(7) -0.0018(7)
N4 0.0180(8) 0.0277(9) 0.0277(9) -0.0054(7) 0.0059(7) 0.0007(7)
N5 0.0170(8) 0.0313(10) 0.0312(10) -0.0062(8) 0.0055(7) -0.0021(7)
N6 0.0184(8) 0.0251(9) 0.0311(10) -0.0046(7) 0.0071(7) -0.0016(7)
N7 0.0183(8) 0.0281(9) 0.0291(9) -0.0050(7) 0.0061(7) 0.0004(7)
N8 0.0214(9) 0.0286(10) 0.0368(10) -0.0053(8) 0.0068(8) -0.0049(7)
N9 0.0198(8) 0.0231(9) 0.0287(9) -0.0034(7) 0.0066(7) -0.0006(7)
N10 0.0206(8) 0.0234(9) 0.0244(9) -0.0026(7) 0.0028(7) -0.0005(7)
N11 0.0219(8) 0.0246(9) 0.0335(10) 0.0018(7) 0.0102(7) 0.0015(7)
N12 0.0208(8) 0.0273(9) 0.0248(9) -0.0062(7) 0.0062(7) 0.0005(7)
N13 0.0279(9) 0.0248(9) 0.0268(9) 0.0006(7) 0.0049(7) 0.0006(7)
N14 0.0300(9) 0.0268(10) 0.0369(11) 0.0034(8) 0.0043(8) 0.0038(8)
N15 0.0252(9) 0.0290(10) 0.0282(9) -0.0023(7) 0.0049(7) 0.0012(7)
N16 0.0293(9) 0.0234(9) 0.0309(10) -0.0017(7) 0.0096(8) -0.0013(7)
N17 0.0331(10) 0.0323(10) 0.0310(10) 0.0021(8) 0.0116(8) -0.0046(8)
N18 0.0320(9) 0.0244(9) 0.0294(10) -0.0016(7) 0.0090(8) -0.0025(7)
C1 0.0194(9) 0.0251(10) 0.0257(10) -0.0016(8) 0.0061(8) -0.0014(8)
C2 0.0241(10) 0.0242(10) 0.0266(11) -0.0011(8) 0.0063(8) 0.0022(8)
C3 0.0188(9) 0.0267(11) 0.0285(11) -0.0018(8) 0.0038(8) -0.0005(8)
C4 0.0223(10) 0.0240(10) 0.0344(12) -0.0032(9) 0.0114(9) -0.0018(8)
C5 0.0260(10) 0.0227(10) 0.0281(11) 0.0001(8) 0.0072(8) 0.0005(8)
C6 0.0218(10) 0.0245(10) 0.0259(10) -0.0026(8) 0.0042(8) 0.0015(8)
C7 0.0283(12) 0.0458(14) 0.0432(14) 0.0133(11) 0.0094(10) 0.0097(10)
C8 0.0389(14) 0.0641(18) 0.0376(14) 0.0124(13) 0.0048(11) -0.0216(13)
C9 0.0239(11) 0.0533(16) 0.0423(14) 0.0107(12) 0.0101(10) 0.0117(10)
C10 0.0177(9) 0.0277(11) 0.0285(11) -0.0016(9) 0.0055(8) 0.0019(8)
C11 0.0286(11) 0.0377(13) 0.0291(12) 0.0021(9) 0.0073(9) -0.0023(9)
C12 0.0158(9) 0.0273(11) 0.0277(11) 0.0003(8) 0.0025(8) 0.0018(8)
C13 0.0184(9) 0.0273(11) 0.0268(11) -0.0008(8) 0.0040(8) 0.0000(8)
C14 0.0229(11) 0.0466(14) 0.0409(14) -0.0151(11) 0.0073(10) -0.0114(10)
C15 0.0188(9) 0.0294(11) 0.0293(11) -0.0038(9) 0.0070(8) -0.0014(8)
C16 0.0257(10) 0.0311(12) 0.0305(11) -0.0069(9) 0.0055(9) -0.0040(9)
C17 0.0260(11) 0.0388(14) 0.0504(15) -0.0115(11) 0.0061(10) -0.0093(10)
C18 0.0207(10) 0.0269(11) 0.0297(11) 0.0017(9) 0.0054(8) -0.0026(8)
C19 0.0196(9) 0.0267(11) 0.0307(12) 0.0023(9) 0.0075(9) -0.0015(8)
C20 0.0271(11) 0.0278(12) 0.0475(14) 0.0038(10) 0.0151(10) 0.0047(9)
C21 0.0199(9) 0.0278(11) 0.0337(12) -0.0032(9) 0.0111(9) -0.0019(8)
C22 0.0308(11) 0.0258(11) 0.0332(12) 0.0006(9) 0.0073(9) -0.0012(9)
C23 0.0428(14) 0.0393(14) 0.0515(16) 0.0039(12) 0.0020(12) 0.0146(11)
C24 0.0251(10) 0.0326(12) 0.0314(12) 0.0019(9) 0.0041(9) -0.0025(9)
C25 0.0239(10) 0.0316(12) 0.0257(11) 0.0015(9) 0.0018(8) -0.0033(8)
C26 0.0398(13) 0.0457(15) 0.0353(13) 0.0007(11) 0.0167(11) -0.0041(11)
C27 0.0355(12) 0.0341(12) 0.0293(12) -0.0021(10) 0.0095(10) -0.0046(10)
C28 0.0197(9) 0.0268(11) 0.0279(11) -0.0041(8) 0.0074(8) 0.0001(8)
C29 0.0221(10) 0.0258(10) 0.0259(11) -0.0021(8) 0.0072(8) 0.0005(8)
C30 0.0189(9) 0.0260(11) 0.0255(10) -0.0041(8) 0.0054(8) -0.0013(8)
C31 0.0261(10) 0.0258(11) 0.0302(11) -0.0054(9) 0.0096(9) -0.0052(8)
C32 0.0254(10) 0.0255(10) 0.0242(10) -0.0013(8) 0.0062(8) 0.0013(8)
C33 0.0217(10) 0.0241(10) 0.0267(11) -0.0064(8) 0.0047(8) -0.0002(8)
C34 0.0386(13) 0.0257(11) 0.0393(13) 0.0035(10) 0.0049(10) -0.0040(9)
C35A 0.033(3) 0.078(5) 0.030(4) 0.001(3) 0.004(2) -0.034(3)
C35B 0.019(2) 0.075(5) 0.039(4) 0.013(3) 0.002(2) -0.014(3)
C36A 0.027(4) 0.075(7) 0.045(2) 0.026(4) -0.010(3) -0.011(4)
C36B 0.032(5) 0.046(5) 0.0300(8) 0.0048(12) -0.0017(9) -0.009(3)

loop_
_atom_type_symbol
_atom_type_description
_atom_type_scat_dispersion_real
_atom_type_scat_dispersion_imag
_atom_type_scat_source
C C 0.0181 0.0091 'International Tables Vol C Tables 4.2.6.8 and 6.1.1.4'
H H 0.0000 0.0000 'International Tables Vol C Tables 4.2.6.8 and 6.1.1.4'
N N 0.0311 0.0180 'International Tables Vol C Tables 4.2.6.8 and 6.1.1.4'
O O 0.0492 0.0322 'International Tables Vol C Tables 4.2.6.8 and 6.1.1.4'

loop_
_exptl_crystal_face_index_h
_exptl_crystal_face_index_k
_exptl_crystal_face_index_l
_exptl_crystal_face_perp_dist
0 -1 0 0.0248
-2 0 1 0.1672
0 1 -1 0.0228
0 -1 1 0.0228
0 1 2 0.0190
0 -1 -2 0.0190
0 -21 3 0.0190
0 21 -4 0.0229
1 -18 -5 0.0191
0 23 0 0.0171
7 3 -4 0.1553
-3 -18 5 0.0766

loop_
_geom_angle_atom_site_label_1
_geom_angle_atom_site_label_2
_geom_angle_atom_site_label_3
_geom_angle
_geom_angle_site_symmetry_1
_geom_angle_site_symmetry_3
_geom_angle_publ_flag
C2 O1 C7 125.14(17) . . ?
C4 O2 C8 123.70(18) . . ?
C6 O3 C9 120.52(17) . . ?
C29 O16 C34 116.72(17) . . ?
C31 O17 C35A 127.6(3) . . ?
C31 O17 C35B 119.4(3) . . ?
C33 O18 C36A 128.0(5) . . ?
C33 O18 C36B 116.2(5) . . ?
C1 N1 N3 113.41(16) . . ?
C10 N1 N3 106.62(16) . . ?
C10 N1 C1 118.86(17) . . ?
C10 N2 C11 123.24(18) . . ?
C12 N2 C10 111.89(18) . . ?
C12 N2 C11 124.87(18) . . ?
N4 N3 N1 113.57(16) . . ?
N4 N3 C12 118.15(16) . . ?
C12 N3 N1 107.04(16) . . ?
N3 N4 N6 112.52(15) . . ?
N3 N4 C13 116.68(16) . . ?
C13 N4 N6 106.64(15) . . ?
C13 N5 C14 123.18(18) . . ?
C13 N5 C15 111.91(17) . . ?
C15 N5 C14 124.87(18) . . ?
C15 N6 N4 107.11(15) . . ?
C15 N6 C28 119.83(17) . . ?
C28 N6 N4 114.52(16) . . ?
C3 N7 N9 115.79(16) . . ?
C16 N7 N9 107.46(16) . . ?
C16 N7 C3 120.03(18) . . ?
C16 N8 C17 124.75(19) . . ?
C18 N8 C16 111.69(17) . . ?
C18 N8 C17 123.55(18) . . ?
N10 N9 N7 112.68(15) . . ?
N10 N9 C18 118.17(16) . . ?
C18 N9 N7 106.21(16) . . ?
N9 N10 N12 113.13(16) . . ?
N9 N10 C19 118.17(16) . . ?
C19 N10 N12 107.14(16) . . ?
C19 N11 C20 124.76(19) . . ?
C19 N11 C21 111.74(17) . . ?
C21 N11 C20 123.49(19) . . ?
C21 N12 N10 106.35(16) . . ?
C21 N12 C30 118.90(17) . . ?
C30 N12 N10 115.69(15) . . ?
C5 N13 N15 114.50(16) . . ?
C22 N13 N15 106.21(16) . . ?
C22 N13 C5 118.17(18) . . ?
C22 N14 C23 124.3(2) . . ?
C24 N14 C22 111.88(18) . . ?
C24 N14 C23 123.8(2) . . ?
N16 N15 N13 112.76(16) . . ?
N16 N15 C24 117.90(18) . . ?
C24 N15 N13 107.32(17) . . ?
N15 N16 N18 113.54(16) . . ?
N15 N16 C25 119.24(17) . . ?
C25 N16 N18 107.74(17) . . ?
C25 N17 C26 124.0(2) . . ?
C25 N17 C27 111.55(19) . . ?
C27 N17 C26 124.4(2) . . ?
C27 N18 N16 105.88(17) . . ?
C27 N18 C32 120.72(18) . . ?
C32 N18 N16 114.29(17) . . ?
C2 C1 N1 118.12(18) . . ?
C6 C1 N1 121.06(18) . . ?
C6 C1 C2 120.53(19) . . ?
O1 C2 C1 112.04(18) . . ?
O1 C2 C3 128.09(18) . . ?
C3 C2 C1 119.87(19) . . ?
N7 C3 C4 118.04(18) . . ?
C2 C3 N7 121.59(19) . . ?
C2 C3 C4 120.35(18) . . ?
O2 C4 C3 112.20(18) . . ?
O2 C4 C5 128.3(2) . . ?
C5 C4 C3 119.48(19) . . ?
C4 C5 N13 122.35(19) . . ?
C4 C5 C6 119.98(19) . . ?
C6 C5 N13 117.67(18) . . ?
O3 C6 C1 126.76(19) . . ?
O3 C6 C5 113.45(18) . . ?
C1 C6 C5 119.77(18) . . ?
O1 C7 H7A 109.5 . . ?
O1 C7 H7B 109.5 . . ?
O1 C7 H7C 109.5 . . ?
H7A C7 H7B 109.5 . . ?
H7A C7 H7C 109.5 . . ?
H7B C7 H7C 109.5 . . ?
O2 C8 H8A 109.5 . . ?
O2 C8 H8B 109.5 . . ?
O2 C8 H8C 109.5 . . ?
H8A C8 H8B 109.5 . . ?
H8A C8 H8C 109.5 . . ?
H8B C8 H8C 109.5 . . ?
O3 C9 H9A 109.5 . . ?
O3 C9 H9B 109.5 . . ?
O3 C9 H9C 109.5 . . ?
H9A C9 H9B 109.5 . . ?
H9A C9 H9C 109.5 . . ?
H9B C9 H9C 109.5 . . ?
O4 C10 N1 126.2(2) . . ?
O4 C10 N2 127.2(2) . . ?
N2 C10 N1 106.55(17) . . ?
N2 C11 H11A 109.5 . . ?
N2 C11 H11B 109.5 . . ?
N2 C11 H11C 109.5 . . ?
H11A C11 H11B 109.5 . . ?
H11A C11 H11C 109.5 . . ?
H11B C11 H11C 109.5 . . ?
O5 C12 N2 129.4(2) . . ?
O5 C12 N3 124.5(2) . . ?
N2 C12 N3 106.09(17) . . ?
O6 C13 N4 124.87(19) . . ?
O6 C13 N5 129.21(19) . . ?
N5 C13 N4 105.92(17) . . ?
N5 C14 H14A 109.5 . . ?
N5 C14 H14B 109.5 . . ?
N5 C14 H14C 109.5 . . ?
H14A C14 H14B 109.5 . . ?
H14A C14 H14C 109.5 . . ?
H14B C14 H14C 109.5 . . ?
O7 C15 N5 127.12(19) . . ?
O7 C15 N6 126.22(19) . . ?
N5 C15 N6 106.65(17) . . ?
O8 C16 N7 126.0(2) . . ?
O8 C16 N8 127.1(2) . . ?
N8 C16 N7 106.84(18) . . ?
N8 C17 H17A 109.5 . . ?
N8 C17 H17B 109.5 . . ?
N8 C17 H17C 109.5 . . ?
H17A C17 H17B 109.5 . . ?
H17A C17 H17C 109.5 . . ?
H17B C17 H17C 109.5 . . ?
O9 C18 N8 129.54(19) . . ?
O9 C18 N9 124.3(2) . . ?
N8 C18 N9 106.14(17) . . ?
O10 C19 N10 124.2(2) . . ?
O10 C19 N11 129.8(2) . . ?
N11 C19 N10 105.99(17) . . ?
N11 C20 H20A 109.5 . . ?
N11 C20 H20B 109.5 . . ?
N11 C20 H20C 109.5 . . ?
H20A C20 H20B 109.5 . . ?
H20A C20 H20C 109.5 . . ?
H20B C20 H20C 109.5 . . ?
O11 C21 N11 127.2(2) . . ?
O11 C21 N12 125.7(2) . . ?
N11 C21 N12 107.12(17) . . ?
O12 C22 N13 125.6(2) . . ?
O12 C22 N14 127.2(2) . . ?
N14 C22 N13 107.19(19) . . ?
N14 C23 H23A 109.5 . . ?
N14 C23 H23B 109.5 . . ?
N14 C23 H23C 109.5 . . ?
H23A C23 H23B 109.5 . . ?
H23A C23 H23C 109.5 . . ?
H23B C23 H23C 109.5 . . ?
O13 C24 N14 130.0(2) . . ?
O13 C24 N15 124.3(2) . . ?
N14 C24 N15 105.64(18) . . ?
O14 C25 N16 124.5(2) . . ?
O14 C25 N17 129.9(2) . . ?
N17 C25 N16 105.57(18) . . ?
N17 C26 H26A 109.5 . . ?
N17 C26 H26B 109.5 . . ?
N17 C26 H26C 109.5 . . ?
H26A C26 H26B 109.5 . . ?
H26A C26 H26C 109.5 . . ?
H26B C26 H26C 109.5 . . ?
O15 C27 N17 126.9(2) . . ?
O15 C27 N18 125.5(2) . . ?
N17 C27 N18 107.52(19) . . ?
C29 C28 N6 120.55(19) . . ?
C29 C28 C33 120.50(19) . . ?
C33 C28 N6 118.91(18) . . ?
O16 C29 C28 123.87(19) . . ?
O16 C29 C30 115.52(18) . . ?
C28 C29 C30 120.60(19) . . ?
C29 C30 N12 119.19(18) . . ?
C31 C30 N12 121.51(18) . . ?
C31 C30 C29 119.30(18) . . ?
O17 C31 C30 127.42(19) . . ?
O17 C31 C32 112.78(19) . . ?
C30 C31 C32 119.79(19) . . ?
C31 C32 N18 117.84(19) . . ?
C33 C32 N18 121.16(18) . . ?
C33 C32 C31 120.83(19) . . ?
O18 C33 C28 113.75(18) . . ?
O18 C33 C32 127.3(2) . . ?
C32 C33 C28 118.94(18) . . ?
O16 C34 H34A 109.5 . . ?
O16 C34 H34B 109.5 . . ?
O16 C34 H34C 109.5 . . ?
H34A C34 H34B 109.5 . . ?
H34A C34 H34C 109.5 . . ?
H34B C34 H34C 109.5 . . ?
O17 C35A H35A 109.5 . . ?
O17 C35A H35B 109.5 . . ?
O17 C35A H35C 109.5 . . ?
H35A C35A H35B 109.5 . . ?
H35A C35A H35C 109.5 . . ?
H35B C35A H35C 109.5 . . ?
O17 C35B H35D 109.5 . . ?
O17 C35B H35E 109.5 . . ?
O17 C35B H35F 109.5 . . ?
H35D C35B H35E 109.5 . . ?
H35D C35B H35F 109.5 . . ?
H35E C35B H35F 109.5 . . ?
O18 C36A H36A 109.5 . . ?
O18 C36A H36B 109.5 . . ?
O18 C36A H36C 109.5 . . ?
H36A C36A H36B 109.5 . . ?
H36A C36A H36C 109.5 . . ?
H36B C36A H36C 109.5 . . ?
O18 C36B H36D 109.5 . . ?
O18 C36B H36E 109.5 . . ?
O18 C36B H36F 109.5 . . ?
H36D C36B H36E 109.5 . . ?
H36D C36B H36F 109.5 . . ?
H36E C36B H36F 109.5 . . ?

loop_
_geom_bond_atom_site_label_1
_geom_bond_atom_site_label_2
_geom_bond_distance
_geom_bond_site_symmetry_2
_geom_bond_publ_flag
O1 C2 1.351(3) . ?
O1 C7 1.426(3) . ?
O2 C4 1.350(2) . ?
O2 C8 1.434(3) . ?
O3 C6 1.347(2) . ?
O3 C9 1.449(3) . ?
O4 C10 1.202(3) . ?
O5 C12 1.211(3) . ?
O6 C13 1.200(3) . ?
O7 C15 1.202(3) . ?
O8 C16 1.212(3) . ?
O9 C18 1.207(3) . ?
O10 C19 1.205(3) . ?
O11 C21 1.207(3) . ?
O12 C22 1.206(3) . ?
O13 C24 1.206(3) . ?
O14 C25 1.210(3) . ?
O15 C27 1.217(3) . ?
O16 C29 1.351(3) . ?
O16 C34 1.444(3) . ?
O17 C31 1.351(3) . ?
O17 C35A 1.431(3) . ?
O17 C35B 1.445(3) . ?
O18 C33 1.348(2) . ?
O18 C36A 1.426(3) . ?
O18 C36B 1.439(3) . ?
N1 N3 1.437(2) . ?
N1 C1 1.431(3) . ?
N1 C10 1.399(3) . ?
N2 C10 1.380(3) . ?
N2 C11 1.453(3) . ?
N2 C12 1.365(3) . ?
N3 N4 1.391(2) . ?
N3 C12 1.411(3) . ?
N4 N6 1.438(2) . ?
N4 C13 1.429(3) . ?
N5 C13 1.365(3) . ?
N5 C14 1.458(3) . ?
N5 C15 1.387(3) . ?
N6 C15 1.394(3) . ?
N6 C28 1.434(3) . ?
N7 N9 1.439(2) . ?
N7 C3 1.426(3) . ?
N7 C16 1.386(3) . ?
N8 C16 1.380(3) . ?
N8 C17 1.461(3) . ?
N8 C18 1.368(3) . ?
N9 N10 1.392(2) . ?
N9 C18 1.426(3) . ?
N10 N12 1.442(2) . ?
N10 C19 1.419(3) . ?
N11 C19 1.365(3) . ?
N11 C20 1.457(3) . ?
N11 C21 1.382(3) . ?
N12 C21 1.394(3) . ?
N12 C30 1.422(3) . ?
N13 N15 1.445(2) . ?
N13 C5 1.431(3) . ?
N13 C22 1.395(3) . ?
N14 C22 1.379(3) . ?
N14 C23 1.460(3) . ?
N14 C24 1.372(3) . ?
N15 N16 1.385(3) . ?
N15 C24 1.416(3) . ?
N16 N18 1.437(2) . ?
N16 C25 1.410(3) . ?
N17 C25 1.370(3) . ?
N17 C26 1.464(3) . ?
N17 C27 1.376(3) . ?
N18 C27 1.392(3) . ?
N18 C32 1.423(3) . ?
C1 C2 1.412(3) . ?
C1 C6 1.380(3) . ?
C2 C3 1.375(3) . ?
C3 C4 1.427(3) . ?
C4 C5 1.384(3) . ?
C5 C6 1.423(3) . ?
C7 H7A 0.9800 . ?
C7 H7B 0.9800 . ?
C7 H7C 0.9800 . ?
C8 H8A 0.9800 . ?
C8 H8B 0.9800 . ?
C8 H8C 0.9800 . ?
C9 H9A 0.9800 . ?
C9 H9B 0.9800 . ?
C9 H9C 0.9800 . ?
C11 H11A 0.9800 . ?
C11 H11B 0.9800 . ?
C11 H11C 0.9800 . ?
C14 H14A 0.9800 . ?
C14 H14B 0.9800 . ?
C14 H14C 0.9800 . ?
C17 H17A 0.9800 . ?
C17 H17B 0.9800 . ?
C17 H17C 0.9800 . ?
C20 H20A 0.9800 . ?
C20 H20B 0.9800 . ?
C20 H20C 0.9800 . ?
C23 H23A 0.9800 . ?
C23 H23B 0.9800 . ?
C23 H23C 0.9800 . ?
C26 H26A 0.9800 . ?
C26 H26B 0.9800 . ?
C26 H26C 0.9800 . ?
C28 C29 1.383(3) . ?
C28 C33 1.412(3) . ?
C29 C30 1.411(3) . ?
C30 C31 1.392(3) . ?
C31 C32 1.415(3) . ?
C32 C33 1.388(3) . ?
C34 H34A 0.9800 . ?
C34 H34B 0.9800 . ?
C34 H34C 0.9800 . ?
C35A H35A 0.9800 . ?
C35A H35B 0.9800 . ?
C35A H35C 0.9800 . ?
C35B H35D 0.9800 . ?
C35B H35E 0.9800 . ?
C35B H35F 0.9800 . ?
C36A H36A 0.9800 . ?
C36A H36B 0.9800 . ?
C36A H36C 0.9800 . ?
C36B H36D 0.9800 . ?
C36B H36E 0.9800 . ?
C36B H36F 0.9800 . ?

loop_
_geom_torsion_atom_site_label_1
_geom_torsion_atom_site_label_2
_geom_torsion_atom_site_label_3
_geom_torsion_atom_site_label_4
_geom_torsion
_geom_torsion_site_symmetry_1
_geom_torsion_site_symmetry_2
_geom_torsion_site_symmetry_3
_geom_torsion_site_symmetry_4
_geom_torsion_publ_flag
O1 C2 C3 N7 -2.1(3) . . . . ?
O1 C2 C3 C4 179.4(2) . . . . ?
O2 C4 C5 N13 -3.8(4) . . . . ?
O2 C4 C5 C6 176.8(2) . . . . ?
O16 C29 C30 N12 1.0(3) . . . . ?
O16 C29 C30 C31 -178.73(18) . . . . ?
O17 C31 C32 N18 3.8(3) . . . . ?
O17 C31 C32 C33 179.25(19) . . . . ?
N1 N3 N4 N6 -135.03(16) . . . . ?
N1 N3 N4 C13 101.24(19) . . . . ?
N1 N3 C12 O5 -170.13(18) . . . . ?
N1 N3 C12 N2 11.4(2) . . . . ?
N1 C1 C2 O1 6.1(3) . . . . ?
N1 C1 C2 C3 -173.96(19) . . . . ?
N1 C1 C6 O3 -4.7(3) . . . . ?
N1 C1 C6 C5 173.53(18) . . . . ?
N3 N1 C1 C2 67.5(2) . . . . ?
N3 N1 C1 C6 -106.3(2) . . . . ?
N3 N1 C10 O4 -168.66(19) . . . . ?
N3 N1 C10 N2 10.8(2) . . . . ?
N3 N4 N6 C15 -142.83(17) . . . . ?
N3 N4 N6 C28 81.7(2) . . . . ?
N3 N4 C13 O6 -42.9(3) . . . . ?
N3 N4 C13 N5 137.54(18) . . . . ?
N4 N3 C12 O5 -40.5(3) . . . . ?
N4 N3 C12 N2 141.06(17) . . . . ?
N4 N6 C15 O7 -170.0(2) . . . . ?
N4 N6 C15 N5 11.1(2) . . . . ?
N4 N6 C28 C29 -108.8(2) . . . . ?
N4 N6 C28 C33 68.8(2) . . . . ?
N6 N4 C13 O6 -169.6(2) . . . . ?
N6 N4 C13 N5 10.8(2) . . . . ?
N6 C28 C29 O16 -3.9(3) . . . . ?
N6 C28 C29 C30 174.91(18) . . . . ?
N6 C28 C33 O18 3.3(3) . . . . ?
N6 C28 C33 C32 -176.14(18) . . . . ?
N7 N9 N10 N12 -129.07(16) . . . . ?
N7 N9 N10 C19 104.61(19) . . . . ?
N7 N9 C18 O9 -172.4(2) . . . . ?
N7 N9 C18 N8 9.9(2) . . . . ?
N7 C3 C4 O2 4.1(3) . . . . ?
N7 C3 C4 C5 -177.21(19) . . . . ?
N9 N7 C3 C2 -113.1(2) . . . . ?
N9 N7 C3 C4 65.5(2) . . . . ?
N9 N7 C16 O8 -169.5(2) . . . . ?
N9 N7 C16 N8 11.3(2) . . . . ?
N9 N10 N12 C21 -145.21(16) . . . . ?
N9 N10 N12 C30 80.4(2) . . . . ?
N9 N10 C19 O10 -40.8(3) . . . . ?
N9 N10 C19 N11 139.13(17) . . . . ?
N10 N9 C18 O9 -44.7(3) . . . . ?
N10 N9 C18 N8 137.59(18) . . . . ?
N10 N12 C21 O11 -168.3(2) . . . . ?
N10 N12 C21 N11 11.3(2) . . . . ?
N10 N12 C30 C29 67.5(2) . . . . ?
N10 N12 C30 C31 -112.8(2) . . . . ?
N12 N10 C19 O10 -169.97(19) . . . . ?
N12 N10 C19 N11 10.0(2) . . . . ?
N12 C30 C31 O17 -0.1(3) . . . . ?
N12 C30 C31 C32 179.45(19) . . . . ?
N13 N15 N16 N18 -133.09(17) . . . . ?
N13 N15 N16 C25 98.2(2) . . . . ?
N13 N15 C24 O13 -170.7(2) . . . . ?
N13 N15 C24 N14 11.2(2) . . . . ?
N13 C5 C6 O3 0.0(3) . . . . ?
N13 C5 C6 C1 -178.44(19) . . . . ?
N15 N13 C5 C4 -110.0(2) . . . . ?
N15 N13 C5 C6 69.4(2) . . . . ?
N15 N13 C22 O12 -170.9(2) . . . . ?
N15 N13 C22 N14 10.7(2) . . . . ?
N15 N16 N18 C27 -147.91(18) . . . . ?
N15 N16 N18 C32 76.8(2) . . . . ?
N15 N16 C25 O14 -38.3(3) . . . . ?
N15 N16 C25 N17 142.49(18) . . . . ?
N16 N15 C24 O13 -42.1(3) . . . . ?
N16 N15 C24 N14 139.75(18) . . . . ?
N16 N18 C27 O15 -170.6(2) . . . . ?
N16 N18 C27 N17 10.6(2) . . . . ?
N16 N18 C32 C31 68.1(2) . . . . ?
N16 N18 C32 C33 -107.3(2) . . . . ?
N18 N16 C25 O14 -169.6(2) . . . . ?
N18 N16 C25 N17 11.2(2) . . . . ?
N18 C32 C33 O18 -4.1(3) . . . . ?
N18 C32 C33 C28 175.29(19) . . . . ?
C1 N1 N3 N4 81.2(2) . . . . ?
C1 N1 N3 C12 -146.53(17) . . . . ?
C1 N1 C10 O4 -39.0(3) . . . . ?
C1 N1 C10 N2 140.42(17) . . . . ?
C1 C2 C3 N7 178.04(19) . . . . ?
C1 C2 C3 C4 -0.5(3) . . . . ?
C2 C1 C6 O3 -178.4(2) . . . . ?
C2 C1 C6 C5 -0.1(3) . . . . ?
C2 C3 C4 O2 -177.28(19) . . . . ?
C2 C3 C4 C5 1.4(3) . . . . ?
C3 N7 N9 N10 78.6(2) . . . . ?
C3 N7 N9 C18 -150.50(18) . . . . ?
C3 N7 C16 O8 -34.4(3) . . . . ?
C3 N7 C16 N8 146.45(19) . . . . ?
C3 C4 C5 N13 177.81(19) . . . . ?
C3 C4 C5 C6 -1.6(3) . . . . ?
C4 C5 C6 O3 179.49(19) . . . . ?
C4 C5 C6 C1 1.0(3) . . . . ?
C5 N13 N15 N16 82.6(2) . . . . ?
C5 N13 N15 C24 -145.93(18) . . . . ?
C5 N13 C22 O12 -40.7(3) . . . . ?
C5 N13 C22 N14 140.92(19) . . . . ?
C6 C1 C2 O1 179.98(18) . . . . ?
C6 C1 C2 C3 -0.1(3) . . . . ?
C7 O1 C2 C1 -176.1(2) . . . . ?
C7 O1 C2 C3 4.0(3) . . . . ?
C8 O2 C4 C3 177.9(2) . . . . ?
C8 O2 C4 C5 -0.6(4) . . . . ?
C9 O3 C6 C1 -30.2(3) . . . . ?
C9 O3 C6 C5 151.5(2) . . . . ?
C10 N1 N3 N4 -146.06(16) . . . . ?
C10 N1 N3 C12 -13.83(19) . . . . ?
C10 N1 C1 C2 -59.0(3) . . . . ?
C10 N1 C1 C6 127.2(2) . . . . ?
C10 N2 C12 O5 176.8(2) . . . . ?
C10 N2 C12 N3 -4.8(2) . . . . ?
C11 N2 C10 O4 -4.5(3) . . . . ?
C11 N2 C10 N1 176.04(18) . . . . ?
C11 N2 C12 O5 -3.1(3) . . . . ?
C11 N2 C12 N3 175.26(18) . . . . ?
C12 N2 C10 O4 175.6(2) . . . . ?
C12 N2 C10 N1 -3.9(2) . . . . ?
C12 N3 N4 N6 98.4(2) . . . . ?
C12 N3 N4 C13 -25.4(2) . . . . ?
C13 N4 N6 C15 -13.7(2) . . . . ?
C13 N4 N6 C28 -149.12(17) . . . . ?
C13 N5 C15 O7 176.7(2) . . . . ?
C13 N5 C15 N6 -4.4(2) . . . . ?
C14 N5 C13 O6 -1.6(4) . . . . ?
C14 N5 C13 N4 178.0(2) . . . . ?
C14 N5 C15 O7 -5.5(4) . . . . ?
C14 N5 C15 N6 173.4(2) . . . . ?
C15 N5 C13 O6 176.3(2) . . . . ?
C15 N5 C13 N4 -4.2(2) . . . . ?
C15 N6 C28 C29 121.8(2) . . . . ?
C15 N6 C28 C33 -60.5(3) . . . . ?
C16 N7 N9 N10 -144.09(17) . . . . ?
C16 N7 N9 C18 -13.2(2) . . . . ?
C16 N7 C3 C2 115.3(2) . . . . ?
C16 N7 C3 C4 -66.1(3) . . . . ?
C16 N8 C18 O9 179.3(2) . . . . ?
C16 N8 C18 N9 -3.1(2) . . . . ?
C17 N8 C16 O8 -5.6(4) . . . . ?
C17 N8 C16 N7 173.5(2) . . . . ?
C17 N8 C18 O9 0.6(4) . . . . ?
C17 N8 C18 N9 178.1(2) . . . . ?
C18 N8 C16 O8 175.6(2) . . . . ?
C18 N8 C16 N7 -5.2(3) . . . . ?
C18 N9 N10 N12 106.39(19) . . . . ?
C18 N9 N10 C19 -19.9(3) . . . . ?
C19 N10 N12 C21 -13.2(2) . . . . ?
C19 N10 N12 C30 -147.65(17) . . . . ?
C19 N11 C21 O11 174.2(2) . . . . ?
C19 N11 C21 N12 -5.3(2) . . . . ?
C20 N11 C19 O10 -4.1(3) . . . . ?
C20 N11 C19 N10 175.96(18) . . . . ?
C20 N11 C21 O11 -4.8(3) . . . . ?
C20 N11 C21 N12 175.65(18) . . . . ?
C21 N11 C19 O10 176.9(2) . . . . ?
C21 N11 C19 N10 -3.1(2) . . . . ?
C21 N12 C30 C29 -61.0(3) . . . . ?
C21 N12 C30 C31 118.7(2) . . . . ?
C22 N13 N15 N16 -145.13(18) . . . . ?
C22 N13 N15 C24 -13.7(2) . . . . ?
C22 N13 C5 C4 123.7(2) . . . . ?
C22 N13 C5 C6 -56.9(3) . . . . ?
C22 N14 C24 O13 177.4(2) . . . . ?
C22 N14 C24 N15 -4.7(2) . . . . ?
C23 N14 C22 O12 0.1(4) . . . . ?
C23 N14 C22 N13 178.5(2) . . . . ?
C23 N14 C24 O13 -5.0(4) . . . . ?
C23 N14 C24 N15 172.9(2) . . . . ?
C24 N14 C22 O12 177.7(2) . . . . ?
C24 N14 C22 N13 -4.0(3) . . . . ?
C24 N15 N16 N18 100.9(2) . . . . ?
C24 N15 N16 C25 -27.7(3) . . . . ?
C25 N16 N18 C27 -13.6(2) . . . . ?
C25 N16 N18 C32 -148.90(18) . . . . ?
C25 N17 C27 O15 177.4(2) . . . . ?
C25 N17 C27 N18 -3.8(3) . . . . ?
C26 N17 C25 O14 -5.8(4) . . . . ?
C26 N17 C25 N16 173.3(2) . . . . ?
C26 N17 C27 O15 -0.6(4) . . . . ?
C26 N17 C27 N18 178.1(2) . . . . ?
C27 N17 C25 O14 176.1(2) . . . . ?
C27 N17 C25 N16 -4.7(2) . . . . ?
C27 N18 C32 C31 -60.0(3) . . . . ?
C27 N18 C32 C33 124.6(2) . . . . ?
C28 N6 C15 O7 -37.4(3) . . . . ?
C28 N6 C15 N5 143.72(18) . . . . ?
C28 C29 C30 N12 -177.90(19) . . . . ?
C28 C29 C30 C31 2.3(3) . . . . ?
C29 C28 C33 O18 -179.00(19) . . . . ?
C29 C28 C33 C32 1.5(3) . . . . ?
C29 C30 C31 O17 179.7(2) . . . . ?
C29 C30 C31 C32 -0.8(3) . . . . ?
C30 N12 C21 O11 -35.6(3) . . . . ?
C30 N12 C21 N11 143.96(18) . . . . ?
C30 C31 C32 N18 -175.78(19) . . . . ?
C30 C31 C32 C33 -0.3(3) . . . . ?
C31 C32 C33 O18 -179.4(2) . . . . ?
C31 C32 C33 C28 0.0(3) . . . . ?
C32 N18 C27 O15 -38.8(3) . . . . ?
C32 N18 C27 N17 142.38(19) . . . . ?
C33 C28 C29 O16 178.45(19) . . . . ?
C33 C28 C29 C30 -2.7(3) . . . . ?
C34 O16 C29 C28 -56.7(3) . . . . ?
C34 O16 C29 C30 124.4(2) . . . . ?
C35A O17 C31 C30 8.0(5) . . . . ?
C35A O17 C31 C32 -171.5(5) . . . . ?
C35B O17 C31 C30 -26.1(5) . . . . ?
C35B O17 C31 C32 154.4(4) . . . . ?
C36A O18 C33 C28 171.5(6) . . . . ?
C36A O18 C33 C32 -9.1(7) . . . . ?
C36B O18 C33 C28 148.1(5) . . . . ?
C36B O18 C33 C32 -32.5(5) . . . . ?

loop_
_exptl_oxdiff_crystal_face_indexfrac_h
_exptl_oxdiff_crystal_face_indexfrac_k
_exptl_oxdiff_crystal_face_indexfrac_l
_exptl_oxdiff_crystal_face_x
_exptl_oxdiff_crystal_face_y
_exptl_oxdiff_crystal_face_z
-0.0003 -0.9996 -0.0002 0.0282 0.0329 -0.0008
-1.9985 0.0079 1.0060 0.0257 -0.0288 -0.2694
-0.0031 1.0012 -0.9986 -0.1275 0.0524 0.0018
0.0031 -1.0012 0.9986 0.1275 -0.0524 -0.0018
0.0071 0.9966 1.9978 0.1706 -0.2034 -0.0012
-0.0071 -0.9966 -1.9978 -0.1706 0.2034 0.0012
0.2201 -20.6141 3.3616 0.9234 0.3837 0.0089
0.3973 20.5942 -3.5712 -0.9208 -0.3829 0.0741
0.7202 -17.7779 -5.0684 0.0247 0.9956 0.0904
-0.0566 23.0612 0.4499 -0.6078 -0.7940 0.0093
7.2396 3.4338 -3.7857 -0.2048 0.0026 0.9788
-3.1234 -17.6378 4.8221 0.8608 0.2573 -0.4392

loop_
_smtbx_masks_void_nr
_smtbx_masks_void_average_x
_smtbx_masks_void_average_y
_smtbx_masks_void_average_z
_smtbx_masks_void_volume
_smtbx_masks_void_count_electrons
_smtbx_masks_void_content
1 0.000 0.500 0.500 364.4 13.3 ?
2 0.500 0.000 1.000 364.4 13.3 ?
